data_4112180
loop_
_publ_author_name
'Xavier Catto\"en'
'Heinz Gornitzka'
'Didier Bourissou'
'Guy Bertrand'

_publ_section_title
;
 Amino-Aryl-Carbenes: Alternative Ligands for Transition Metals?
;
_journal_name_full 'Journal of the American Chemical Society'
_journal_page_first 1342
_journal_page_last 1343
_journal_paper_doi 10.1021/ja0396854
_journal_volume 126
_journal_year 2004
_chemical_formula_sum 'C20 H21 B F3 N'
_chemical_formula_weight 343.19
_chemical_name_systematic
; 
 ? 
;
_space_group_IT_number 61
_symmetry_cell_setting orthorhombic
_symmetry_space_group_name_Hall '-P 2ac 2ab'
_symmetry_space_group_name_H-M 'P b c a'
_atom_sites_solution_hydrogens geom
_atom_sites_solution_primary direct
_atom_sites_solution_secondary difmap
_audit_creation_method SHELXL-97
_cell_angle_alpha 90.00
_cell_angle_beta 90.00
_cell_angle_gamma 90.00
_cell_formula_units_Z 8
_cell_length_a 12.5095(9)
_cell_length_b 13.2254(10)
_cell_length_c 20.9777(16)
_cell_measurement_reflns_used 4135
_cell_measurement_temperature 173(2)
_cell_measurement_theta_max 26.404
_cell_measurement_theta_min 2.443
_cell_volume 3470.6(4)
_computing_cell_refinement 'Bruker SMART'
_computing_data_collection 'Bruker SMART'
_computing_data_reduction 'Bruker SHELXTL'
_computing_molecular_graphics 'Bruker SHELXTL'
_computing_publication_material 'Bruker SHELXTL'
_computing_structure_refinement 'SHELXL-97 (Sheldrick, 1997)'
_computing_structure_solution 'SHELXS-97 (Sheldrick, 1990)'
_diffrn_ambient_temperature 173(2)
_diffrn_measured_fraction_theta_full 0.998
_diffrn_measured_fraction_theta_max 0.998
_diffrn_measurement_device_type 'Bruker CCD detector'
_diffrn_measurement_method 'omega ans phi scans'
_diffrn_radiation_monochromator graphite
_diffrn_radiation_source 'fine-focus sealed tube'
_diffrn_radiation_type MoK\a
_diffrn_radiation_wavelength 0.71073
_diffrn_reflns_av_R_equivalents 0.0551
_diffrn_reflns_av_sigmaI/netI 0.0394
_diffrn_reflns_limit_h_max 8
_diffrn_reflns_limit_h_min -15
_diffrn_reflns_limit_k_max 16
_diffrn_reflns_limit_k_min -16
_diffrn_reflns_limit_l_max 26
_diffrn_reflns_limit_l_min -25
_diffrn_reflns_number 19108
_diffrn_reflns_theta_full 26.44
_diffrn_reflns_theta_max 26.44
_diffrn_reflns_theta_min 1.94
_exptl_absorpt_coefficient_mu 0.098
_exptl_absorpt_correction_T_max 1.000000
_exptl_absorpt_correction_T_min 0.926322
_exptl_absorpt_correction_type semi-empirical
_exptl_absorpt_process_details 'SADABS (Bruker-AXS)'
_exptl_crystal_colour yellow
_exptl_crystal_density_diffrn 1.314
_exptl_crystal_description plate
_exptl_crystal_F_000 1440
_exptl_crystal_size_max 0.2
_exptl_crystal_size_mid 0.4
_exptl_crystal_size_min 0.6
_refine_diff_density_max 0.346
_refine_diff_density_min -0.374
_refine_diff_density_rms 0.042
_refine_ls_extinction_method none
_refine_ls_goodness_of_fit_ref 1.009
_refine_ls_hydrogen_treatment mixed
_refine_ls_matrix_type full
_refine_ls_number_parameters 230
_refine_ls_number_reflns 3568
_refine_ls_number_restraints 0
_refine_ls_restrained_S_all 1.009
_refine_ls_R_factor_all 0.0848
_refine_ls_R_factor_gt 0.0451
_refine_ls_shift/su_max 0.000
_refine_ls_shift/su_mean 0.000
_refine_ls_structure_factor_coef Fsqd
_refine_ls_weighting_details 'calc w=1/[\s^2^(Fo^2^)+(0.0393P)^2^+1.7748P] where P=(Fo^2^+2Fc^2^)/3'
_refine_ls_weighting_scheme calc
_refine_ls_wR_factor_gt 0.0940
_refine_ls_wR_factor_ref 0.1111
_reflns_number_gt 2309
_reflns_number_total 3568
_reflns_threshold_expression >2sigma(I)
_cod_data_source_file ja0396854si20031119_113240.cif
_cod_data_source_block 4
_cod_database_code 4112180

loop_
_symmetry_equiv_pos_as_xyz
'x, y, z'
'-x+1/2, -y, z+1/2'
'-x, y+1/2, -z+1/2'
'x+1/2, -y+1/2, -z'
'-x, -y, -z'
'x-1/2, y, -z-1/2'
'x, -y-1/2, z-1/2'
'-x-1/2, y-1/2, z'

loop_
_atom_site_label
_atom_site_type_symbol
_atom_site_fract_x
_atom_site_fract_y
_atom_site_fract_z
_atom_site_U_iso_or_equiv
_atom_site_adp_type
_atom_site_occupancy
_atom_site_symmetry_multiplicity
_atom_site_calc_flag
_atom_site_refinement_flags
C1 C 0.51728(15) 0.97261(14) 0.69615(8) 0.0260(4) Uani 1 1 d .
C2 C 0.47603(15) 0.94521(13) 0.63129(8) 0.0250(4) Uani 1 1 d .
C3 C 0.39167(15) 1.00132(14) 0.60474(8) 0.0253(4) Uani 1 1 d .
C4 C 0.33996(16) 1.08236(14) 0.63741(9) 0.0312(5) Uani 1 1 d .
H4 H 0.3627 1.1001 0.6791 0.037 Uiso 1 1 calc R
C5 C 0.25895(17) 1.13430(16) 0.60977(10) 0.0370(5) Uani 1 1 d .
H5 H 0.2254 1.1877 0.6325 0.044 Uiso 1 1 calc R
C6 C 0.22353(17) 1.10994(16) 0.54731(10) 0.0379(5) Uani 1 1 d .
H6 H 0.1669 1.1473 0.5285 0.045 Uiso 1 1 calc R
C7 C 0.26993(16) 1.03409(15) 0.51464(9) 0.0332(5) Uani 1 1 d .
H7 H 0.2456 1.0186 0.4729 0.040 Uiso 1 1 calc R
C8 C 0.35498(15) 0.97658(14) 0.54174(8) 0.0268(4) Uani 1 1 d .
C9 C 0.40399(16) 0.89786(15) 0.50866(9) 0.0295(4) Uani 1 1 d .
H9 H 0.3793 0.8814 0.4671 0.035 Uiso 1 1 calc R
C10 C 0.48783(15) 0.84272(14) 0.53465(9) 0.0276(4) Uani 1 1 d .
C11 C 0.53849(17) 0.76278(15) 0.50044(10) 0.0356(5) Uani 1 1 d .
H11 H 0.5141 0.7461 0.4589 0.043 Uiso 1 1 calc R
C12 C 0.62069(18) 0.71036(16) 0.52619(11) 0.0405(5) Uani 1 1 d .
H12 H 0.6531 0.6572 0.5027 0.049 Uiso 1 1 calc R
C13 C 0.65856(18) 0.73405(16) 0.58764(11) 0.0393(5) Uani 1 1 d .
H13 H 0.7168 0.6972 0.6051 0.047 Uiso 1 1 calc R
C14 C 0.61229(16) 0.80929(15) 0.62221(10) 0.0328(5) Uani 1 1 d .
H14 H 0.6383 0.8237 0.6638 0.039 Uiso 1 1 calc R
C15 C 0.52566(15) 0.86679(14) 0.59728(9) 0.0259(4) Uani 1 1 d .
N1 N 0.46968(12) 0.93068(11) 0.74453(7) 0.0273(4) Uani 1 1 d .
C16 C 0.38430(18) 0.85507(16) 0.73509(10) 0.0389(5) Uani 1 1 d .
H16A H 0.3752 0.8421 0.6894 0.058 Uiso 1 1 calc R
H16B H 0.3172 0.8808 0.7529 0.058 Uiso 1 1 calc R
H16C H 0.4039 0.7920 0.7567 0.058 Uiso 1 1 calc R
C17 C 0.49729(16) 0.95187(15) 0.81524(9) 0.0320(5) Uani 1 1 d .
C18 C 0.60220(18) 0.89882(19) 0.82933(10) 0.0456(6) Uani 1 1 d .
H18A H 0.6578 0.9247 0.8008 0.068 Uiso 1 1 calc R
H18B H 0.5937 0.8259 0.8226 0.068 Uiso 1 1 calc R
H18C H 0.6228 0.9115 0.8737 0.068 Uiso 1 1 calc R
C19 C 0.41153(19) 0.90876(19) 0.85923(10) 0.0468(6) Uani 1 1 d .
H19A H 0.4079 0.8352 0.8538 0.070 Uiso 1 1 calc R
H19B H 0.3421 0.9387 0.8485 0.070 Uiso 1 1 calc R
H19C H 0.4294 0.9247 0.9036 0.070 Uiso 1 1 calc R
C20 C 0.5000(2) 1.06515(17) 0.82539(10) 0.0474(6) Uani 1 1 d .
H20A H 0.5104 1.0797 0.8708 0.071 Uiso 1 1 calc R
H20B H 0.4323 1.0948 0.8111 0.071 Uiso 1 1 calc R
H20C H 0.5591 1.0944 0.8008 0.071 Uiso 1 1 calc R
B1 B 0.6178(2) 1.05721(19) 0.69039(11) 0.0355(6) Uani 1 1 d .
F1 F 0.69242(11) 1.05467(13) 0.73833(6) 0.0696(5) Uani 1 1 d .
F2 F 0.57147(12) 1.15096(10) 0.68511(8) 0.0673(5) Uani 1 1 d .
F3 F 0.67219(10) 1.03576(10) 0.63453(6) 0.0467(3) Uani 1 1 d .

loop_
_atom_site_aniso_label
_atom_site_aniso_U_11
_atom_site_aniso_U_22
_atom_site_aniso_U_33
_atom_site_aniso_U_23
_atom_site_aniso_U_13
_atom_site_aniso_U_12
C1 0.0304(11) 0.0242(9) 0.0234(9) 0.0007(8) -0.0006(8) 0.0047(8)
C2 0.0271(10) 0.0249(9) 0.0230(9) 0.0018(8) -0.0004(8) -0.0062(8)
C3 0.0275(11) 0.0245(9) 0.0239(9) 0.0029(8) 0.0020(8) -0.0061(8)
C4 0.0349(11) 0.0313(11) 0.0273(10) 0.0022(9) 0.0022(9) -0.0012(9)
C5 0.0360(12) 0.0338(11) 0.0411(12) 0.0001(10) 0.0065(10) 0.0029(9)
C6 0.0308(12) 0.0394(12) 0.0435(13) 0.0126(10) -0.0027(10) 0.0027(10)
C7 0.0316(11) 0.0392(12) 0.0289(10) 0.0076(9) -0.0054(9) -0.0045(10)
C8 0.0277(10) 0.0288(10) 0.0240(9) 0.0044(8) 0.0009(8) -0.0085(8)
C9 0.0321(11) 0.0342(11) 0.0221(9) -0.0005(8) -0.0005(8) -0.0104(9)
C10 0.0301(11) 0.0271(10) 0.0256(10) -0.0005(8) 0.0045(8) -0.0075(8)
C11 0.0408(12) 0.0332(11) 0.0329(11) -0.0063(9) 0.0065(10) -0.0076(10)
C12 0.0443(13) 0.0301(11) 0.0472(13) -0.0048(10) 0.0107(11) -0.0002(10)
C13 0.0400(13) 0.0299(11) 0.0480(13) 0.0064(10) 0.0063(10) 0.0046(10)
C14 0.0372(12) 0.0295(11) 0.0317(11) 0.0036(9) -0.0019(9) -0.0031(9)
C15 0.0283(10) 0.0229(9) 0.0266(10) 0.0023(8) 0.0016(8) -0.0032(8)
N1 0.0304(9) 0.0277(8) 0.0240(8) -0.0004(7) -0.0016(7) 0.0031(7)
C16 0.0421(13) 0.0417(12) 0.0330(11) 0.0061(10) -0.0006(10) -0.0127(10)
C17 0.0356(12) 0.0403(12) 0.0203(9) 0.0003(9) -0.0010(8) 0.0059(9)
C18 0.0397(13) 0.0657(16) 0.0314(12) 0.0000(11) -0.0069(10) 0.0171(12)
C19 0.0493(14) 0.0648(16) 0.0265(11) 0.0021(11) 0.0056(10) 0.0009(12)
C20 0.0680(17) 0.0449(13) 0.0294(11) -0.0101(10) -0.0036(11) 0.0049(12)
B1 0.0423(15) 0.0376(14) 0.0267(12) -0.0010(10) -0.0032(10) -0.0085(11)
F1 0.0557(9) 0.1215(14) 0.0318(7) 0.0118(8) -0.0135(6) -0.0431(9)
F2 0.0611(10) 0.0286(7) 0.1122(14) -0.0022(8) 0.0097(9) -0.0075(7)
F3 0.0490(8) 0.0535(8) 0.0376(7) -0.0049(6) 0.0087(6) -0.0176(6)

loop_
_atom_type_symbol
_atom_type_description
_atom_type_scat_dispersion_real
_atom_type_scat_dispersion_imag
_atom_type_scat_source
C C 0.0033 0.0016 'International Tables Vol C Tables 4.2.6.8 and 6.1.1.4'
H H 0.0000 0.0000 'International Tables Vol C Tables 4.2.6.8 and 6.1.1.4'
B B 0.0013 0.0007 'International Tables Vol C Tables 4.2.6.8 and 6.1.1.4'
N N 0.0061 0.0033 'International Tables Vol C Tables 4.2.6.8 and 6.1.1.4'
F F 0.0171 0.0103 'International Tables Vol C Tables 4.2.6.8 and 6.1.1.4'

loop_
_geom_angle_atom_site_label_1
_geom_angle_atom_site_label_2
_geom_angle_atom_site_label_3
_geom_angle
N1 C1 C2 116.57(17)
N1 C1 B1 132.81(17)
C2 C1 B1 110.59(15)
C15 C2 C3 121.39(17)
C15 C2 C1 119.17(17)
C3 C2 C1 119.38(16)
C2 C3 C4 123.13(17)
C2 C3 C8 118.97(17)
C4 C3 C8 117.90(17)
C5 C4 C3 120.95(19)
C4 C5 C6 120.9(2)
C7 C6 C5 120.27(19)
C6 C7 C8 121.07(19)
C9 C8 C7 121.89(18)
C9 C8 C3 119.19(18)
C7 C8 C3 118.92(18)
C10 C9 C8 121.94(17)
C9 C10 C11 121.81(18)
C9 C10 C15 119.53(17)
C11 C10 C15 118.65(18)
C12 C11 C10 121.1(2)
C11 C12 C13 120.5(2)
C14 C13 C12 120.5(2)
C13 C14 C15 121.25(19)
C2 C15 C14 123.01(17)
C2 C15 C10 118.97(17)
C14 C15 C10 118.02(17)
C1 N1 C16 121.01(16)
C1 N1 C17 124.62(16)
C16 N1 C17 114.36(15)
C20 C17 C18 114.26(19)
C20 C17 C19 107.49(18)
C18 C17 C19 108.52(18)
C20 C17 N1 108.60(15)
C18 C17 N1 107.21(15)
C19 C17 N1 110.79(16)
F1 B1 F2 111.61(19)
F1 B1 F3 106.32(19)
F2 B1 F3 108.92(18)
F1 B1 C1 115.98(17)
F2 B1 C1 106.85(18)
F3 B1 C1 106.91(16)

loop_
_geom_bond_atom_site_label_1
_geom_bond_atom_site_label_2
_geom_bond_distance
C1 N1 1.301(2)
C1 C2 1.500(2)
C1 B1 1.688(3)
C2 C15 1.404(3)
C2 C3 1.405(3)
C3 C4 1.427(3)
C3 C8 1.437(2)
C4 C5 1.355(3)
C5 C6 1.420(3)
C6 C7 1.346(3)
C7 C8 1.426(3)
C8 C9 1.393(3)
C9 C10 1.389(3)
C10 C11 1.426(3)
C10 C15 1.432(3)
C11 C12 1.353(3)
C12 C13 1.409(3)
C13 C14 1.361(3)
C14 C15 1.423(3)
N1 C16 1.476(3)
N1 C17 1.549(2)
C17 C20 1.514(3)
C17 C18 1.517(3)
C17 C19 1.526(3)
B1 F1 1.372(3)
B1 F2 1.373(3)
B1 F3 1.384(3)
